data_4343202
loop_
_publ_author_name
'Wu, Yile'
'Liu, Liu'
'Su, Jue'
'Yan, Kaili'
'Wang, Tao'
'Zhu, Jun'
'Gao, Xiang'
'Gao, Yuxing'
'Zhao, Yufen'

_publ_section_title
;
 Reactivity of Germylene toward Phosphorus-Containing Compounds:
 Nucleophilic Addition and Tautomerism.
;
_journal_issue 9
_journal_name_full 'Inorganic chemistry'
_journal_page_first 4423
_journal_page_last 4430
_journal_paper_doi 10.1021/acs.inorgchem.5b00205
_journal_volume 54
_journal_year 2015
_chemical_formula_sum 'C37 H46 Cl Ge N2 P S2'
_chemical_formula_weight 721.89
_chemical_name_systematic
; 
 ? 
;
_space_group_IT_number 14
_symmetry_cell_setting monoclinic
_symmetry_space_group_name_Hall '-P 2yn'
_symmetry_space_group_name_H-M 'P 1 21/n 1'
_atom_sites_solution_hydrogens geom
_atom_sites_solution_primary direct
_atom_sites_solution_secondary difmap
_audit_creation_method SHELXL-97
_cell_angle_alpha 90.00
_cell_angle_beta 101.938(6)
_cell_angle_gamma 90.00
_cell_formula_units_Z 4
_cell_length_a 9.967(3)
_cell_length_b 23.280(8)
_cell_length_c 16.488(5)
_cell_measurement_temperature 273(2)
_cell_volume 3743(2)
_computing_structure_refinement 'SHELXL-97 (Sheldrick, 1997)'
_computing_structure_solution 'SHELXS-97 (Sheldrick, 1990)'
_diffrn_ambient_temperature 273(2)
_diffrn_measured_fraction_theta_full 0.996
_diffrn_measured_fraction_theta_max 0.996
_diffrn_radiation_monochromator graphite
_diffrn_radiation_source 'fine-focus sealed tube'
_diffrn_radiation_type MoK\a
_diffrn_radiation_wavelength 0.71073
_diffrn_reflns_av_R_equivalents 0.0272
_diffrn_reflns_av_sigmaI/netI 0.0325
_diffrn_reflns_limit_h_max 8
_diffrn_reflns_limit_h_min -12
_diffrn_reflns_limit_k_max 26
_diffrn_reflns_limit_k_min -28
_diffrn_reflns_limit_l_max 19
_diffrn_reflns_limit_l_min -20
_diffrn_reflns_number 20135
_diffrn_reflns_theta_full 26.00
_diffrn_reflns_theta_max 26.00
_diffrn_reflns_theta_min 1.54
_exptl_absorpt_coefficient_mu 1.071
_exptl_crystal_colour colorless
_exptl_crystal_density_diffrn 1.281
_exptl_crystal_density_method 'not measured'
_exptl_crystal_description block
_exptl_crystal_F_000 1512
_exptl_crystal_size_max 0.42
_exptl_crystal_size_mid 0.30
_exptl_crystal_size_min 0.26
_refine_diff_density_max 0.529
_refine_diff_density_min -0.366
_refine_diff_density_rms '0.066 END'
_refine_ls_extinction_method none
_refine_ls_goodness_of_fit_ref 1.060
_refine_ls_hydrogen_treatment mixed
_refine_ls_matrix_type full
_refine_ls_number_parameters 434
_refine_ls_number_reflns 7330
_refine_ls_number_restraints 100
_refine_ls_restrained_S_all 1.055
_refine_ls_R_factor_all 0.0447
_refine_ls_R_factor_gt 0.0380
_refine_ls_shift/su_max 0.001
_refine_ls_shift/su_mean 0.000
_refine_ls_structure_factor_coef Fsqd
_refine_ls_weighting_details 'calc w=1/[\s^2^(Fo^2^)+(0.0682P)^2^+0.5766P] where P=(Fo^2^+2Fc^2^)/3'
_refine_ls_weighting_scheme calc
_refine_ls_wR_factor_gt 0.1044
_refine_ls_wR_factor_ref 0.1077
_reflns_number_gt 6345
_reflns_number_total 7330
_reflns_threshold_expression >2sigma(I)
_cod_data_source_file ic5b00205_si_001.cif
_cod_data_source_block 3
_cod_depositor_comments
;
The following automatic conversions were performed:

'_symmetry_cell_setting' value 'Monoclinic' changed to 'monoclinic'
according to
/usr/data/users/saulius/crontab/automatic-downloads/current/ACS/lib/dictionaries/cif_core.dic
dictionary named 'cif_core.dic' version 2.4.2 from 2011-04-26.

Automatic conversion script
Id: cif_fix_values 3271 2015-04-21 07:52:19Z andrius 
;
_cod_original_sg_symbol_H-M P2(1)/n
_cod_database_code 4343202

loop_
_symmetry_equiv_pos_as_xyz
'x, y, z'
'-x+1/2, y+1/2, -z+1/2'
'-x, -y, -z'
'x-1/2, -y-1/2, z-1/2'

loop_
_atom_site_label
_atom_site_type_symbol
_atom_site_fract_x
_atom_site_fract_y
_atom_site_fract_z
_atom_site_U_iso_or_equiv
_atom_site_adp_type
_atom_site_occupancy
_atom_site_symmetry_multiplicity
_atom_site_calc_flag
_atom_site_refinement_flags
_atom_site_disorder_assembly
_atom_site_disorder_group
Ge1 Ge 0.40231(2) 0.151200(9) 0.445716(12) 0.02867(9) Uani 1 1 d . . .
P2 P 0.70113(6) 0.33662(2) 0.37290(3) 0.03036(13) Uani 1 1 d . A .
S2 S 0.59810(7) 0.38374(3) 0.19355(4) 0.04523(16) Uani 1 1 d . . .
Cl1 Cl 0.18034(6) 0.16424(3) 0.37420(4) 0.04842(16) Uani 1 1 d . . .
N2 N 0.45457(16) 0.23329(7) 0.43824(9) 0.0234(3) Uani 1 1 d . . .
N1 N 0.47862(17) 0.13148(7) 0.34794(10) 0.0280(4) Uani 1 1 d . . .
C10 C 0.7006(2) 0.33961(9) 0.26373(13) 0.0302(4) Uani 1 1 d . . .
C19 C 0.5491(2) 0.26149(9) 0.58155(12) 0.0337(5) Uani 1 1 d . . .
C1 C 0.5637(3) 0.14647(10) 0.21978(15) 0.0455(6) Uani 1 1 d . . .
H1A H 0.5637 0.1052 0.2201 0.068 Uiso 1 1 calc R . .
H1B H 0.6553 0.1602 0.2222 0.068 Uiso 1 1 calc R . .
H1C H 0.5048 0.1600 0.1699 0.068 Uiso 1 1 calc R . .
C14 C 0.4449(2) 0.26702(8) 0.51071(11) 0.0255(4) Uani 1 1 d . . .
C21 C 0.2118(2) 0.30788(10) 0.43617(14) 0.0356(5) Uani 1 1 d . . .
H21A H 0.2296 0.2826 0.3921 0.043 Uiso 1 1 calc R . .
C15 C 0.3308(2) 0.30235(9) 0.50954(12) 0.0299(4) Uani 1 1 d . . .
C3 C 0.5065(2) 0.22755(9) 0.30321(12) 0.0312(4) Uani 1 1 d . . .
H3A H 0.5157 0.2494 0.2574 0.037 Uiso 1 1 calc R . .
C26 C 0.5006(2) 0.07055(9) 0.33846(13) 0.0335(5) Uani 1 1 d . . .
C5 C 0.5182(2) 0.32160(9) 0.37310(13) 0.0307(4) Uani 1 1 d . . .
H5A H 0.4948 0.3388 0.4219 0.037 Uiso 1 1 calc R . .
H5B H 0.4611 0.3392 0.3247 0.037 Uiso 1 1 calc R . .
C16 C 0.3268(3) 0.33340(10) 0.58167(14) 0.0397(5) Uani 1 1 d . . .
H16A H 0.2528 0.3576 0.5825 0.048 Uiso 1 1 calc R . .
C31 C 0.4028(3) 0.03753(10) 0.28548(14) 0.0404(5) Uani 1 1 d . . .
C4 C 0.4886(2) 0.25814(9) 0.37258(12) 0.0270(4) Uani 1 1 d . . .
C33 C 0.2683(3) 0.06132(11) 0.23634(15) 0.0485(6) Uani 1 1 d . . .
H33A H 0.2673 0.1028 0.2463 0.058 Uiso 1 1 calc R . .
C27 C 0.6197(3) 0.04595(11) 0.38565(16) 0.0437(6) Uani 1 1 d . . .
C24 C 0.6723(3) 0.22321(12) 0.58522(14) 0.0466(6) Uani 1 1 d . . .
H24A H 0.6566 0.1999 0.5347 0.056 Uiso 1 1 calc R . .
C2 C 0.5123(2) 0.16844(9) 0.29401(12) 0.0309(4) Uani 1 1 d . . .
C11 C 0.7774(3) 0.30414(10) 0.22425(16) 0.0439(6) Uani 1 1 d . . .
H11A H 0.8398 0.2772 0.2513 0.053 Uiso 1 1 calc R . .
C17 C 0.4290(3) 0.32904(11) 0.65108(14) 0.0459(6) Uani 1 1 d . . .
H17A H 0.4238 0.3501 0.6982 0.055 Uiso 1 1 calc R . .
C22 C 0.0783(3) 0.28826(12) 0.45957(17) 0.0506(6) Uani 1 1 d . . .
H22A H 0.0891 0.2498 0.4809 0.076 Uiso 1 1 calc R . .
H22B H 0.0054 0.2892 0.4114 0.076 Uiso 1 1 calc R . .
H22C H 0.0566 0.3134 0.5011 0.076 Uiso 1 1 calc R . .
C13 C 0.6571(3) 0.35410(12) 0.11272(16) 0.0523(7) Uani 1 1 d . . .
H13A H 0.6276 0.3650 0.0576 0.063 Uiso 1 1 calc R . .
C20 C 0.1942(3) 0.36880(12) 0.40172(17) 0.0510(6) Uani 1 1 d . . .
H20A H 0.2779 0.3811 0.3868 0.077 Uiso 1 1 calc R . .
H20B H 0.1725 0.3942 0.4431 0.077 Uiso 1 1 calc R . .
H20C H 0.1212 0.3695 0.3536 0.077 Uiso 1 1 calc R . .
C30 C 0.4308(3) -0.02081(12) 0.27853(19) 0.0593(7) Uani 1 1 d . . .
H30A H 0.3682 -0.0436 0.2429 0.071 Uiso 1 1 calc R . .
C12 C 0.7504(3) 0.31354(12) 0.13817(18) 0.0557(7) Uani 1 1 d . . .
H12A H 0.7938 0.2933 0.1023 0.067 Uiso 1 1 calc R . .
C36 C 0.7275(3) 0.08100(13) 0.4435(2) 0.0624(8) Uani 1 1 d . . .
H36A H 0.6862 0.1182 0.4518 0.075 Uiso 1 1 calc R . .
C25 C 0.6933(3) 0.18225(13) 0.6597(2) 0.0651(8) Uani 1 1 d . . .
H25A H 0.6119 0.1597 0.6573 0.098 Uiso 1 1 calc R . .
H25B H 0.7116 0.2041 0.7101 0.098 Uiso 1 1 calc R . .
H25C H 0.7694 0.1573 0.6582 0.098 Uiso 1 1 calc R . .
C18 C 0.5383(3) 0.29383(11) 0.65121(14) 0.0433(6) Uani 1 1 d . . .
H18A H 0.6071 0.2913 0.6987 0.052 Uiso 1 1 calc R . .
C34 C 0.1473(3) 0.03499(12) 0.2657(2) 0.0620(8) Uani 1 1 d . . .
H34A H 0.1577 0.0411 0.3242 0.093 Uiso 1 1 calc R . .
H34B H 0.1439 -0.0055 0.2543 0.093 Uiso 1 1 calc R . .
H34C H 0.0640 0.0527 0.2370 0.093 Uiso 1 1 calc R . .
C32 C 0.2537(4) 0.05182(16) 0.14278(18) 0.0788(10) Uani 1 1 d . . .
H32A H 0.3307 0.0686 0.1249 0.118 Uiso 1 1 calc R . .
H32B H 0.1706 0.0695 0.1137 0.118 Uiso 1 1 calc R . .
H32C H 0.2506 0.0114 0.1312 0.118 Uiso 1 1 calc R . .
C29 C 0.5479(3) -0.04518(12) 0.3228(2) 0.0667(8) Uani 1 1 d . . .
H29A H 0.5646 -0.0841 0.3166 0.080 Uiso 1 1 calc R . .
C23 C 0.8022(3) 0.25849(17) 0.58787(19) 0.0746(10) Uani 1 1 d . . .
H23A H 0.7890 0.2838 0.5409 0.112 Uiso 1 1 calc R . .
H23B H 0.8777 0.2332 0.5864 0.112 Uiso 1 1 calc R . .
H23C H 0.8216 0.2807 0.6380 0.112 Uiso 1 1 calc R . .
C28 C 0.6406(3) -0.01253(12) 0.3763(2) 0.0596(8) Uani 1 1 d . . .
H28A H 0.7191 -0.0298 0.4069 0.071 Uiso 1 1 calc R . .
C35 C 0.8501(5) 0.0928(3) 0.4049(3) 0.154(3) Uani 1 1 d . . .
H35A H 0.9164 0.1151 0.4425 0.232 Uiso 1 1 calc R . .
H35B H 0.8210 0.1136 0.3540 0.232 Uiso 1 1 calc R . .
H35C H 0.8907 0.0570 0.3936 0.232 Uiso 1 1 calc R . .
C37 C 0.7726(4) 0.0539(2) 0.5267(2) 0.0972(13) Uani 1 1 d . . .
H37A H 0.6943 0.0474 0.5509 0.146 Uiso 1 1 calc R . .
H37B H 0.8360 0.0789 0.5618 0.146 Uiso 1 1 calc R . .
H37C H 0.8166 0.0179 0.5208 0.146 Uiso 1 1 calc R . .
C6 C 0.7071(2) 0.41274(9) 0.39695(13) 0.0350(5) Uani 1 1 d . . .
S1 S 0.57252(16) 0.45246(6) 0.41411(11) 0.0517(5) Uani 0.743(4) 1 d PDU A 1
C7 C 0.8138(9) 0.4469(5) 0.4013(9) 0.100(4) Uani 0.743(4) 1 d PDU A 1
H7A H 0.8980 0.4333 0.3937 0.121 Uiso 0.743(4) 1 calc PR A 1
C8 C 0.7935(10) 0.5047(4) 0.4180(9) 0.077(3) Uani 0.743(4) 1 d PDU A 1
H8A H 0.8594 0.5332 0.4197 0.092 Uiso 0.743(4) 1 calc PR A 1
C9 C 0.6672(9) 0.5139(3) 0.4315(8) 0.0495(18) Uani 0.743(4) 1 d PDU A 1
H9A H 0.6357 0.5488 0.4479 0.059 Uiso 0.743(4) 1 calc PR A 1
S1X S 0.8625(7) 0.4445(3) 0.4106(6) 0.0682(15) Uani 0.257(4) 1 d PDU A 2
C7X C 0.6138(18) 0.4527(9) 0.3980(16) 0.067(6) Uani 0.257(4) 1 d PDU A 2
H7XA H 0.5206 0.4442 0.3859 0.081 Uiso 0.257(4) 1 calc PR A 2
C8X C 0.661(3) 0.5079(11) 0.418(2) 0.058(6) Uani 0.257(4) 1 d PDU A 2
H8XA H 0.6057 0.5399 0.4190 0.070 Uiso 0.257(4) 1 calc PR A 2
C9X C 0.799(3) 0.5087(11) 0.436(3) 0.057(5) Uani 0.257(4) 1 d PDU A 2
H9XA H 0.8523 0.5398 0.4582 0.069 Uiso 0.257(4) 1 calc PR A 2

loop_
_atom_site_aniso_label
_atom_site_aniso_U_11
_atom_site_aniso_U_22
_atom_site_aniso_U_33
_atom_site_aniso_U_23
_atom_site_aniso_U_13
_atom_site_aniso_U_12
Ge1 0.03738(15) 0.02595(14) 0.02404(13) 0.00029(8) 0.00951(10) -0.00239(8)
P2 0.0312(3) 0.0285(3) 0.0317(3) 0.0001(2) 0.0072(2) 0.0010(2)
S2 0.0478(4) 0.0540(4) 0.0354(3) 0.0054(3) 0.0121(3) 0.0032(3)
Cl1 0.0316(3) 0.0536(4) 0.0598(4) -0.0167(3) 0.0088(3) -0.0076(2)
N2 0.0243(8) 0.0234(8) 0.0226(7) -0.0004(6) 0.0055(6) -0.0009(6)
N1 0.0317(9) 0.0257(9) 0.0270(8) -0.0033(7) 0.0072(7) -0.0005(7)
C10 0.0309(11) 0.0277(10) 0.0350(11) -0.0027(8) 0.0137(9) -0.0041(8)
C19 0.0347(12) 0.0367(12) 0.0298(10) -0.0066(9) 0.0070(9) -0.0073(9)
C1 0.0647(17) 0.0412(14) 0.0378(12) -0.0067(10) 0.0272(12) -0.0035(11)
C14 0.0291(10) 0.0251(10) 0.0240(9) -0.0027(7) 0.0096(8) -0.0044(8)
C21 0.0332(12) 0.0356(12) 0.0384(11) 0.0021(9) 0.0083(9) 0.0068(9)
C15 0.0355(11) 0.0259(10) 0.0308(10) 0.0021(8) 0.0126(9) -0.0022(8)
C3 0.0398(12) 0.0302(11) 0.0255(9) 0.0018(8) 0.0115(9) -0.0031(9)
C26 0.0409(12) 0.0261(11) 0.0360(11) -0.0046(8) 0.0135(10) 0.0020(9)
C5 0.0358(11) 0.0284(11) 0.0318(10) 0.0013(8) 0.0162(9) 0.0007(9)
C16 0.0510(14) 0.0303(11) 0.0439(13) -0.0040(10) 0.0241(11) 0.0008(10)
C31 0.0482(14) 0.0338(12) 0.0389(12) -0.0076(10) 0.0080(10) -0.0008(10)
C4 0.0256(10) 0.0292(10) 0.0264(9) 0.0010(8) 0.0056(8) 0.0002(8)
C33 0.0574(16) 0.0397(13) 0.0419(13) -0.0123(11) -0.0046(12) -0.0015(12)
C27 0.0379(13) 0.0401(14) 0.0531(14) -0.0027(11) 0.0092(11) 0.0082(10)
C24 0.0342(13) 0.0642(17) 0.0350(12) -0.0130(11) -0.0079(10) 0.0068(11)
C2 0.0336(11) 0.0339(11) 0.0263(10) -0.0046(8) 0.0084(9) -0.0021(9)
C11 0.0492(14) 0.0371(13) 0.0526(14) -0.0090(11) 0.0272(12) -0.0045(10)
C17 0.0658(17) 0.0409(14) 0.0352(12) -0.0140(10) 0.0201(12) -0.0079(12)
C22 0.0333(13) 0.0575(16) 0.0621(16) 0.0024(13) 0.0125(12) 0.0052(11)
C13 0.0620(18) 0.0643(18) 0.0343(12) -0.0082(12) 0.0187(12) -0.0237(14)
C20 0.0523(16) 0.0456(15) 0.0563(15) 0.0117(12) 0.0141(13) 0.0190(12)
C30 0.0671(19) 0.0393(15) 0.0700(18) -0.0199(13) 0.0109(15) -0.0036(13)
C12 0.0707(19) 0.0518(16) 0.0550(15) -0.0189(13) 0.0372(15) -0.0121(14)
C36 0.0409(15) 0.0570(17) 0.081(2) -0.0112(15) -0.0071(14) 0.0129(13)
C25 0.0516(17) 0.0547(18) 0.085(2) 0.0132(16) 0.0047(16) 0.0030(14)
C18 0.0490(14) 0.0493(14) 0.0294(11) -0.0094(10) 0.0028(10) -0.0103(11)
C34 0.0529(17) 0.0513(17) 0.0759(19) -0.0131(15) -0.0004(15) -0.0060(13)
C32 0.103(3) 0.079(2) 0.0430(15) -0.0161(15) -0.0096(16) -0.013(2)
C29 0.073(2) 0.0324(14) 0.096(2) -0.0128(15) 0.0187(18) 0.0129(14)
C23 0.0364(15) 0.121(3) 0.0641(18) 0.0347(19) 0.0058(13) 0.0021(16)
C28 0.0544(17) 0.0413(15) 0.082(2) -0.0042(14) 0.0123(15) 0.0177(13)
C35 0.074(3) 0.260(7) 0.119(4) 0.014(4) -0.002(3) -0.079(4)
C37 0.093(3) 0.113(3) 0.072(2) -0.015(2) -0.015(2) 0.011(2)
C6 0.0398(13) 0.0300(11) 0.0368(11) -0.0057(9) 0.0119(10) -0.0036(9)
S1 0.0400(9) 0.0300(5) 0.0827(9) -0.0095(5) 0.0072(6) 0.0038(5)
C7 0.074(7) 0.074(4) 0.165(8) -0.051(5) 0.051(7) -0.015(5)
C8 0.083(5) 0.052(3) 0.111(9) -0.037(4) 0.054(5) -0.033(3)
C9 0.068(3) 0.031(3) 0.049(4) -0.010(2) 0.010(3) -0.010(2)
S1X 0.049(3) 0.0405(19) 0.118(3) -0.0318(19) 0.025(3) -0.0109(19)
C7X 0.040(9) 0.061(8) 0.107(12) -0.024(8) 0.027(8) -0.012(7)
C8X 0.065(8) 0.042(8) 0.059(12) -0.025(7) -0.008(8) 0.019(6)
C9X 0.058(8) 0.046(8) 0.069(11) -0.043(7) 0.016(7) -0.010(6)

loop_
_atom_type_symbol
_atom_type_description
_atom_type_scat_dispersion_real
_atom_type_scat_dispersion_imag
_atom_type_scat_source
C C 0.0033 0.0016 'International Tables Vol C Tables 4.2.6.8 and 6.1.1.4'
H H 0.0000 0.0000 'International Tables Vol C Tables 4.2.6.8 and 6.1.1.4'
N N 0.0061 0.0033 'International Tables Vol C Tables 4.2.6.8 and 6.1.1.4'
P P 0.1023 0.0942 'International Tables Vol C Tables 4.2.6.8 and 6.1.1.4'
S S 0.1246 0.1234 'International Tables Vol C Tables 4.2.6.8 and 6.1.1.4'
Cl Cl 0.1484 0.1585 'International Tables Vol C Tables 4.2.6.8 and 6.1.1.4'
Ge Ge 0.1547 1.8001 'International Tables Vol C Tables 4.2.6.8 and 6.1.1.4'

loop_
_geom_angle_atom_site_label_1
_geom_angle_atom_site_label_2
_geom_angle_atom_site_label_3
_geom_angle
N1 Ge1 N2 91.30(7)
N1 Ge1 Cl1 95.98(6)
N2 Ge1 Cl1 94.46(5)
C10 P2 C6 100.02(10)
C10 P2 C5 102.07(10)
C6 P2 C5 99.86(10)
C13 S2 C10 91.79(13)
C4 N2 C14 120.42(16)
C4 N2 Ge1 125.53(13)
C14 N2 Ge1 113.95(11)
C2 N1 C26 119.80(17)
C2 N1 Ge1 126.10(14)
C26 N1 Ge1 114.08(12)
C11 C10 S2 110.59(18)
C11 C10 P2 124.20(18)
S2 C10 P2 125.12(12)
C18 C19 C14 117.8(2)
C18 C19 C24 119.1(2)
C14 C19 C24 123.07(18)
C19 C14 C15 121.76(18)
C19 C14 N2 118.27(18)
C15 C14 N2 119.94(17)
C15 C21 C20 112.8(2)
C15 C21 C22 110.60(19)
C20 C21 C22 109.5(2)
C16 C15 C14 117.3(2)
C16 C15 C21 118.6(2)
C14 C15 C21 124.12(18)
C2 C3 C4 127.85(18)
C31 C26 C27 121.6(2)
C31 C26 N1 120.3(2)
C27 C26 N1 118.04(19)
C4 C5 P2 112.09(14)
C17 C16 C15 121.6(2)
C30 C31 C26 117.5(2)
C30 C31 C33 118.7(2)
C26 C31 C33 123.8(2)
N2 C4 C3 122.96(18)
N2 C4 C5 120.26(17)
C3 C4 C5 116.67(17)
C34 C33 C31 110.7(2)
C34 C33 C32 110.2(2)
C31 C33 C32 111.9(2)
C28 C27 C26 117.9(2)
C28 C27 C36 119.6(2)
C26 C27 C36 122.5(2)
C19 C24 C23 111.2(2)
C19 C24 C25 112.0(2)
C23 C24 C25 109.7(2)
N1 C2 C3 123.17(18)
N1 C2 C1 119.85(19)
C3 C2 C1 116.95(19)
C10 C11 C12 112.0(2)
C18 C17 C16 120.1(2)
C12 C13 S2 111.8(2)
C29 C30 C31 121.6(3)
C13 C12 C11 113.8(2)
C37 C36 C35 110.3(3)
C37 C36 C27 112.9(3)
C35 C36 C27 111.2(3)
C17 C18 C19 121.4(2)
C30 C29 C28 120.2(3)
C29 C28 C27 121.3(3)
C7X C6 C7 97.8(9)
C7X C6 S1X 108.6(8)
C7 C6 S1X 11.8(7)
C7X C6 S1 14.3(9)
C7 C6 S1 108.5(5)
S1X C6 S1 118.2(3)
C7X C6 P2 134.5(8)
C7 C6 P2 126.2(5)
S1X C6 P2 116.4(2)
S1 C6 P2 125.20(14)
C6 S1 C9 93.2(3)
C6 C7 C8 116.4(8)
C9 C8 C7 111.5(8)
C8 C9 S1 110.1(8)
C6 S1X C9X 92.3(9)
C6 C7X C8X 116.8(15)
C9X C8X C7X 110(2)
C8X C9X S1X 110.4(19)

loop_
_geom_bond_atom_site_label_1
_geom_bond_atom_site_label_2
_geom_bond_distance
Ge1 N1 1.9737(17)
Ge1 N2 1.9913(17)
Ge1 Cl1 2.3017(9)
P2 C10 1.800(2)
P2 C6 1.814(2)
P2 C5 1.857(2)
S2 C13 1.710(3)
S2 C10 1.717(2)
N2 C4 1.332(2)
N2 C14 1.450(2)
N1 C2 1.329(3)
N1 C26 1.449(3)
C10 C11 1.378(3)
C19 C18 1.396(3)
C19 C14 1.399(3)
C19 C24 1.508(3)
C1 C2 1.511(3)
C14 C15 1.400(3)
C21 C15 1.515(3)
C21 C20 1.524(3)
C21 C22 1.530(3)
C15 C16 1.399(3)
C3 C2 1.387(3)
C3 C4 1.390(3)
C26 C31 1.397(3)
C26 C27 1.401(3)
C5 C4 1.506(3)
C16 C17 1.369(4)
C31 C30 1.396(3)
C31 C33 1.520(4)
C33 C34 1.518(4)
C33 C32 1.535(4)
C27 C28 1.391(4)
C27 C36 1.518(4)
C24 C23 1.526(4)
C24 C25 1.534(4)
C11 C12 1.406(4)
C17 C18 1.363(4)
C13 C12 1.331(4)
C30 C29 1.365(4)
C36 C37 1.493(5)
C36 C35 1.515(6)
C29 C28 1.368(4)
C6 C7X 1.317(19)
C6 C7 1.319(10)
C6 S1X 1.689(7)
C6 S1 1.700(3)
S1 C9 1.705(8)
C7 C8 1.396(13)
C8 C9 1.341(9)
S1X C9X 1.706(19)
C7X C8X 1.39(2)
C8X C9X 1.343(16)
